data_7117661
loop_
_publ_author_name
'Sebastian Heinl'
'Konrad Kiefer'
'Gabor Balazs'
'Claudia Wickleder'
'Manfred Scheer'

_publ_section_title
;
 The synthesis of the heterocubane cluster [{CpMn}4(mu3-P)4] as a
 tetrahedral shaped starting material for the formation of polymeric
 coordination compounds
;
_journal_name_full Chem.Commun.
_journal_page_first 13474
_journal_paper_doi 10.1039/C5cc04800A
_journal_volume 51
_journal_year 2015
_chemical_compound_source 'see text'
_chemical_formula_moiety 'C20 H20 Br Cu Mn4 P4'
_chemical_formula_sum 'C20 H20 Br Cu Mn4 P4'
_chemical_formula_weight 747.45
_space_group_crystal_system monoclinic
_space_group_IT_number 9
_space_group_name_Hall 'C -2yc'
_space_group_name_H-M_alt 'C 1 c 1'
_symmetry_Int_Tables_number 9
_symmetry_space_group_name_Hall 'C -2yc'
_symmetry_space_group_name_H-M 'C 1 c 1'
_atom_sites_solution_hydrogens geom
_atom_sites_solution_primary direct
_atom_sites_solution_secondary difmap
_audit_creation_date 2015-03-23
_audit_creation_method
;
Olex2 1.2
(compiled 2015.01.26 svn.r3150 for OlexSys, GUI svn.r4998)
;
_audit_update_record
;
2015-06-03 deposited with the CCDC.
2015-07-10 downloaded from the CCDC.
;
_cell_angle_alpha 90
_cell_angle_beta 101.172(3)
_cell_angle_gamma 90
_cell_formula_units_Z 4
_cell_length_a 14.1032(6)
_cell_length_b 12.6047(5)
_cell_length_c 12.7139(4)
_cell_measurement_reflns_used 2877
_cell_measurement_temperature 123.00(14)
_cell_measurement_theta_max 66.0410
_cell_measurement_theta_min 4.7280
_cell_volume 2217.28(15)
_computing_cell_refinement
;
CrysAlisPro, Agilent Technologies,
Version 1.171.37.12a (release 12-09-2013 CrysAlis171 .NET)
(compiled Sep 12 2013,13:51:24)
;
_computing_data_collection
;
CrysAlisPro, Agilent Technologies,
Version 1.171.37.12a (release 12-09-2013 CrysAlis171 .NET)
(compiled Sep 12 2013,13:51:24)
;
_computing_data_reduction
;
CrysAlisPro, Agilent Technologies,
Version 1.171.37.12a (release 12-09-2013 CrysAlis171 .NET)
(compiled Sep 12 2013,13:51:24)
;
_computing_molecular_graphics 'Olex2 (Dolomanov et al., 2009)'
_computing_publication_material 'Olex2 (Dolomanov et al., 2009)'
_computing_structure_refinement 'SHELXL-97 (Sheldrick, 1997)'
_computing_structure_solution 'SIR-97 (Altomare, 1999)'
_diffrn_ambient_temperature 123.00(14)
_diffrn_detector_area_resol_mean 10.5431
_diffrn_measured_fraction_theta_full 0.977
_diffrn_measured_fraction_theta_max 0.977
_diffrn_measurement_details
;
  1 omega   25.00  107.00   0.5000   20.0000
omega____ theta____ kappa____ phi______ frames
    -       41.3181   38.0000  150.0000 164

  2 omega   35.00  113.00   0.5000   20.0000
omega____ theta____ kappa____ phi______ frames
    -       41.3181   38.0000   60.0000 156

  3 omega   10.00   83.00   0.5000   70.0000
omega____ theta____ kappa____ phi______ frames
    -       93.5000  -94.0000   90.0000 146

  4 omega   16.00   64.00   0.5000   70.0000
omega____ theta____ kappa____ phi______ frames
    -       93.5000  -30.0000  -90.0000 96

  5 omega   15.00   95.00   0.5000   70.0000
omega____ theta____ kappa____ phi______ frames
    -       93.5000  -77.0000  120.0000 160

  6 omega   18.00  155.00   0.5000   70.0000
omega____ theta____ kappa____ phi______ frames
    -       93.5000  -15.0000  120.0000 274

  7 omega   27.00   53.00   0.5000   70.0000
omega____ theta____ kappa____ phi______ frames
    -       93.5000  -45.0000    0.0000 52

  8 omega   22.00   67.00   0.5000   70.0000
omega____ theta____ kappa____ phi______ frames
    -       93.5000  -30.0000   90.0000 90
;
_diffrn_measurement_device_type 'Xcalibur, Ruby, Gemini ultra'
_diffrn_measurement_method '\w scans'
_diffrn_orient_matrix_UB_11 0.0926681000
_diffrn_orient_matrix_UB_12 -0.0019412000
_diffrn_orient_matrix_UB_13 -0.0472307000
_diffrn_orient_matrix_UB_21 -0.0575772000
_diffrn_orient_matrix_UB_22 0.0410155000
_diffrn_orient_matrix_UB_23 -0.1076795000
_diffrn_orient_matrix_UB_31 0.0222543000
_diffrn_orient_matrix_UB_32 0.1151177000
_diffrn_orient_matrix_UB_33 0.0378116000
_diffrn_radiation_monochromator mirror
_diffrn_radiation_probe x-ray
_diffrn_radiation_type CuK\a
_diffrn_radiation_wavelength 1.54178
_diffrn_reflns_av_R_equivalents 0.0229
_diffrn_reflns_av_unetI/netI 0.0264
_diffrn_reflns_limit_h_max 16
_diffrn_reflns_limit_h_min -16
_diffrn_reflns_limit_k_max 14
_diffrn_reflns_limit_k_min -10
_diffrn_reflns_limit_l_max 15
_diffrn_reflns_limit_l_min -14
_diffrn_reflns_number 3838
_diffrn_reflns_reduction_process
;
;
_diffrn_reflns_theta_full 66.48
_diffrn_reflns_theta_max 66.48
_diffrn_reflns_theta_min 4.75
_diffrn_source 'Enhance Ultra (Cu) X-ray Source'
_exptl_absorpt_coefficient_mu 23.994
_exptl_absorpt_correction_T_max 0.543
_exptl_absorpt_correction_T_min 0.320
_exptl_absorpt_correction_type analytical
_exptl_absorpt_process_details
;
CrysAlisPro, Agilent Technologies,
Version 1.171.37.12a (release 12-09-2013 CrysAlis171 .NET)
(compiled Sep 12 2013,13:51:24)
Analytical numeric absorption correction using a multifaceted crystal
            model based on expressions derived by R.C. Clark & J.S. Reid.
(Clark, R. C. & Reid, J. S. (1995). Acta Cryst. A51, 887-897)
;
_exptl_crystal_colour black
_exptl_crystal_colour_lustre .
_exptl_crystal_colour_modifier .
_exptl_crystal_colour_primary black
_exptl_crystal_density_diffrn 2.239
_exptl_crystal_density_method 'Not Measured'
_exptl_crystal_description block
_exptl_crystal_F_000 1456
_exptl_crystal_size_max 0.078
_exptl_crystal_size_mid 0.0436
_exptl_crystal_size_min 0.0287
_refine_diff_density_max 1.353
_refine_diff_density_min -1.116
_refine_diff_density_rms 0.226
_refine_ls_abs_structure_details 'Flack H.D. (1983), Acta Cryst. A39, 876-881'
_refine_ls_abs_structure_Flack 0.013(7)
_refine_ls_extinction_method none
_refine_ls_goodness_of_fit_ref 1.071
_refine_ls_hydrogen_treatment constr
_refine_ls_matrix_type full
_refine_ls_number_parameters 280
_refine_ls_number_reflns 2437
_refine_ls_number_restraints 8
_refine_ls_restrained_S_all 1.070
_refine_ls_R_factor_all 0.0409
_refine_ls_R_factor_gt 0.0402
_refine_ls_shift/su_max 0.000
_refine_ls_shift/su_mean 0.000
_refine_ls_structure_factor_coef Fsqd
_refine_ls_weighting_details 'calc w=1/[\s^2^(Fo^2^)+(0.0997P)^2^+8.6777P] where P=(Fo^2^+2Fc^2^)/3'
_refine_ls_weighting_scheme calc
_refine_ls_wR_factor_gt 0.1244
_refine_ls_wR_factor_ref 0.1248
_reflns_number_gt 2370
_reflns_number_total 2437
_reflns_threshold_expression >2\s(i)
_cod_data_source_file c5cc04800a2.cif
_cod_data_source_block 1
_cod_database_code 7117661
_chemical_oxdiff_formula C20H20Mn4P4CuBr
_reflns_odcompleteness_completeness 98.71
_reflns_odcompleteness_iscentric 1
_reflns_odcompleteness_theta 65.72
_olex2_refinement_description
;
1. Fixed Uiso
 At 1.2 times of:
  All C(H) groups
2. Uiso/Uaniso restraints and constraints
Uanis(C18) \\sim Ueq: with sigma of 0.01 and sigma for terminal atoms of 0.02
3. Others
 Fixed Sof: Br1(0.43) Br2(0.57)
4.a Aromatic/amide H refined with riding coordinates:
 C1(H1), C2(H2), C3(H3), C4(H4), C5(H5), C6(H6), C7(H7), C8(H8), C9(H9),
 C10(H10), C11(H11), C12(H12), C13(H13), C14(H14), C15(H15), C16(H16), C17(H17),
  C18(H18), C19(H19), C20(H20)
;
_olex2_submission_special_instructions 'No special instructions were received'

loop_
_space_group_symop_id
_space_group_symop_operation_xyz
1 x,y,z
2 x,-y,1/2+z
3 1/2+x,1/2+y,z
4 1/2+x,1/2-y,1/2+z

loop_
_atom_site_aniso_label
_atom_site_aniso_U_11
_atom_site_aniso_U_22
_atom_site_aniso_U_33
_atom_site_aniso_U_23
_atom_site_aniso_U_13
_atom_site_aniso_U_12
Br2 0.134(4) 0.0305(14) 0.050(2) 0.0023(15) 0.054(2) -0.001(2)
Cu1 0.0335(8) 0.0143(7) 0.0164(7) -0.0022(5) 0.0070(6) -0.0050(6)
Mn1 0.0139(7) 0.0105(7) 0.0124(7) 0.0001(5) 0.0012(5) -0.0004(5)
Mn2 0.0130(6) 0.0121(7) 0.0125(7) 0.0002(5) 0.0015(5) 0.0009(5)
Mn3 0.0169(7) 0.0109(6) 0.0118(7) -0.0015(5) 0.0031(6) 0.0003(5)
Mn4 0.0148(6) 0.0101(7) 0.0151(7) 0.0011(6) 0.0023(5) -0.0001(5)
Br1 0.119(5) 0.050(3) 0.088(5) -0.008(3) 0.069(4) -0.019(4)
P1 0.0191(11) 0.0106(10) 0.0122(10) 0.0001(8) 0.0024(9) 0.0025(8)
P2 0.0158(10) 0.0133(11) 0.0197(12) 0.0006(9) 0.0033(9) 0.0025(9)
P3 0.0152(10) 0.0131(11) 0.0160(11) -0.0015(8) 0.0020(9) -0.0021(8)
P4 0.0159(10) 0.0150(10) 0.0093(10) 0.0003(8) 0.0030(8) -0.0011(8)
C1 0.013(4) 0.021(5) 0.017(5) 0.003(4) -0.002(4) -0.007(4)
C2 0.010(4) 0.021(5) 0.033(6) -0.005(4) 0.006(4) -0.005(4)
C3 0.017(5) 0.019(5) 0.025(5) -0.001(4) 0.004(4) -0.009(4)
C4 0.019(4) 0.016(4) 0.019(5) -0.004(4) 0.004(4) -0.008(4)
C5 0.025(5) 0.019(5) 0.014(5) -0.002(4) 0.000(4) -0.005(4)
C6 0.025(5) 0.033(6) 0.021(5) 0.001(4) 0.010(4) 0.017(4)
C7 0.023(5) 0.035(6) 0.043(7) 0.018(5) 0.024(5) 0.013(5)
C8 0.016(5) 0.023(5) 0.057(8) -0.008(5) 0.004(5) 0.002(4)
C9 0.018(4) 0.031(5) 0.020(5) -0.001(4) -0.003(4) 0.014(4)
C10 0.019(4) 0.018(4) 0.022(5) 0.000(4) 0.004(4) 0.007(4)
C11 0.023(5) 0.028(5) 0.017(5) -0.003(4) 0.011(4) -0.005(4)
C12 0.039(6) 0.017(5) 0.019(5) -0.006(4) 0.014(4) 0.000(4)
C13 0.038(6) 0.019(5) 0.022(5) -0.008(4) 0.008(4) 0.003(4)
C14 0.028(5) 0.018(5) 0.008(4) 0.001(4) 0.001(4) 0.000(4)
C15 0.023(5) 0.028(5) 0.009(4) -0.006(4) 0.005(4) -0.004(4)
C16 0.045(6) 0.008(4) 0.020(5) 0.007(4) 0.002(5) 0.002(4)
C17 0.028(5) 0.008(4) 0.037(6) 0.010(4) 0.004(4) 0.005(4)
C18 0.033(5) 0.011(4) 0.021(5) 0.010(3) 0.006(4) 0.009(4)
C19 0.034(5) 0.009(4) 0.021(5) 0.004(4) 0.001(4) -0.006(4)
C20 0.027(5) 0.014(4) 0.038(6) 0.007(4) 0.016(4) 0.004(4)

loop_
_atom_site_label
_atom_site_type_symbol
_atom_site_thermal_displace_type
_atom_site_fract_x
_atom_site_fract_y
_atom_site_fract_z
_atom_site_occupancy
_atom_site_U_iso_or_equiv
_atom_site_calc_flag
_atom_site_refinement_flags
_atom_site_disorder_assembly
_atom_site_disorder_group
Br2 Br Uani 1.0447(5) 0.2533(3) -0.1212(3) 0.570 0.0667(16) d P A 2
Cu1 Cu Uani 1.01093(11) 0.11241(10) -0.01647(11) 1.000 0.0211(4) d . . .
Mn1 Mn Uani 0.89536(10) 0.11171(10) 0.26584(11) 1.000 0.0125(4) d . . .
Mn2 Mn Uani 1.09282(10) 0.12909(11) 0.30250(11) 1.000 0.0127(4) d . . .
Mn3 Mn Uani 0.98924(10) 0.21901(10) 0.43943(11) 1.000 0.0132(4) d . . .
Mn4 Mn Uani 0.97946(10) 0.30191(10) 0.24231(11) 1.000 0.0134(4) d . . .
Br1 Br Uani 1.1027(6) 0.2500(5) -0.0757(7) 0.430 0.079(3) d P A 1
P1 P Uani 1.00233(16) 0.04734(17) 0.40362(18) 1.000 0.0141(6) d . . .
P2 P Uani 0.85684(16) 0.27018(17) 0.32492(19) 1.000 0.0163(6) d . . .
P3 P Uani 1.10995(16) 0.29204(17) 0.37345(19) 1.000 0.0149(6) d . . .
P4 P Uani 0.98804(16) 0.15473(17) 0.14887(17) 1.000 0.0133(6) d . A .
C1 C Uani 0.7642(6) 0.0948(8) 0.1472(8) 1.000 0.018(3) d . . .
C2 C Uani 0.7399(6) 0.0947(8) 0.2505(9) 1.000 0.021(3) d . . .
C3 C Uani 0.7865(6) 0.0066(8) 0.3055(8) 1.000 0.020(3) d . . .
C4 C Uani 0.8382(7) -0.0484(7) 0.2389(8) 1.000 0.018(3) d . . .
C5 C Uani 0.8232(7) 0.0056(7) 0.1408(8) 1.000 0.020(3) d . . .
C6 C Uani 1.1747(7) 0.0410(9) 0.2017(9) 1.000 0.026(3) d . . .
C7 C Uani 1.2219(8) 0.1354(9) 0.2334(10) 1.000 0.031(3) d . . .
C8 C Uani 1.2500(8) 0.1328(9) 0.3480(11) 1.000 0.032(4) d . . .
C9 C Uani 1.2155(7) 0.0384(8) 0.3830(8) 1.000 0.024(3) d . . .
C10 C Uani 1.1695(7) -0.0201(7) 0.2921(8) 1.000 0.020(3) d . . .
C11 C Uani 0.9058(7) 0.2260(8) 0.5644(8) 1.000 0.022(3) d . . .
C12 C Uani 0.9335(8) 0.3301(8) 0.5448(8) 1.000 0.024(3) d . . .
C13 C Uani 1.0347(8) 0.3350(8) 0.5665(9) 1.000 0.026(3) d . . .
C14 C Uani 1.0699(7) 0.2336(8) 0.6020(7) 1.000 0.018(3) d . . .
C15 C Uani 0.9919(7) 0.1657(8) 0.6028(8) 1.000 0.020(3) d . . .
C16 C Uani 0.9611(9) 0.3799(7) 0.0875(9) 1.000 0.025(3) d . . .
C17 C Uani 0.8836(8) 0.4078(7) 0.1375(9) 1.000 0.025(3) d . . .
C18 C Uani 0.9231(8) 0.4633(7) 0.2319(8) 1.000 0.022(3) d U . .
C19 C Uani 1.0232(8) 0.4674(7) 0.2420(8) 1.000 0.022(3) d . . .
C20 C Uani 1.0474(8) 0.4148(8) 0.1531(10) 1.000 0.025(3) d . . .
H1 H Uiso 0.74460 0.14460 0.09340 1.000 0.0210 c R . .
H2 H Uiso 0.70080 0.14350 0.27670 1.000 0.0250 c R . .
H3 H Uiso 0.78350 -0.01240 0.37550 1.000 0.0250 c R . .
H4 H Uiso 0.87530 -0.10910 0.25650 1.000 0.0220 c R . .
H5 H Uiso 0.84820 -0.01410 0.08110 1.000 0.0240 c R . .
H6 H Uiso 1.15030 0.02130 0.13120 1.000 0.0300 c R . .
H7 H Uiso 1.23330 0.19030 0.18870 1.000 0.0380 c R . .
H8 H Uiso 1.28490 0.18470 0.39100 1.000 0.0390 c R . .
H9 H Uiso 1.22160 0.01720 0.45410 1.000 0.0280 c R . .
H10 H Uiso 1.14120 -0.08670 0.29250 1.000 0.0230 c R . .
H11 H Uiso 0.84280 0.20050 0.55420 1.000 0.0260 c R . .
H12 H Uiso 0.89180 0.38610 0.52140 1.000 0.0290 c R . .
H13 H Uiso 1.07200 0.39430 0.55890 1.000 0.0310 c R . .
H14 H Uiso 1.13470 0.21510 0.62180 1.000 0.0220 c R . .
H15 H Uiso 0.99510 0.09500 0.62410 1.000 0.0240 c R . .
H16 H Uiso 0.95590 0.34450 0.02240 1.000 0.0300 c R . .
H17 H Uiso 0.81860 0.39240 0.11280 1.000 0.0290 c R . .
H18 H Uiso 0.88820 0.49260 0.27970 1.000 0.0250 c R . .
H19 H Uiso 1.06640 0.49910 0.29770 1.000 0.0260 c R . .
H20 H Uiso 1.10940 0.40500 0.14000 1.000 0.0300 c R . .

loop_
_atom_type_symbol
_atom_type_description
_atom_type_scat_dispersion_real
_atom_type_scat_dispersion_imag
_atom_type_scat_source
C C 0.0181 0.0091 ' International Tables Vol C Tables 4.2.6.8 and 6.1.1.4'
H H 0.0000 0.0000 ' International Tables Vol C Tables 4.2.6.8 and 6.1.1.4'
Br Br -0.6763 1.2805 ' International Tables Vol C Tables 4.2.6.8 and 6.1.1.4'
Cu Cu -1.9646 0.5888 ' International Tables Vol C Tables 4.2.6.8 and 6.1.1.4'
Mn Mn -0.5299 2.8052 ' International Tables Vol C Tables 4.2.6.8 and 6.1.1.4'
P P 0.2955 0.4335 ' International Tables Vol C Tables 4.2.6.8 and 6.1.1.4'

loop_
_exptl_crystal_face_index_h
_exptl_crystal_face_index_k
_exptl_crystal_face_index_l
_exptl_crystal_face_perp_dist
_exptl_oxdiff_crystal_face_indexfrac_h
_exptl_oxdiff_crystal_face_indexfrac_k
_exptl_oxdiff_crystal_face_indexfrac_l
_exptl_oxdiff_crystal_face_x
_exptl_oxdiff_crystal_face_y
_exptl_oxdiff_crystal_face_z
5 -7 -1 0.0301 5.0000 -7.0000 -1.0000 0.5242 -0.4673 -0.7324
-5 7 1 0.0101 -5.0000 7.0000 1.0000 -0.5242 0.4673 0.7324
7 5 1 0.0079 7.0001 5.0000 1.0000 0.5918 -0.3056 0.7692
-7 -5 -1 0.0209 -7.0001 -5.0000 -1.0000 -0.5918 0.3056 -0.7692
-4 0 8 0.0355 -4.0000 0.0000 8.0000 -0.7485 -0.6311 0.2135
4 3 -7 0.0219 4.0001 3.0000 -7.0000 0.6955 0.6465 0.1697

loop_
_geom_angle_atom_site_label_1
_geom_angle_atom_site_label_2
_geom_angle_atom_site_label_3
_geom_angle
_geom_angle_site_symmetry_1
_geom_angle_site_symmetry_2
_geom_angle_site_symmetry_3
_geom_angle_publ_flag
Br2 Cu1 P1 115.13(13) . . 2_554 yes
Br2 Cu1 P4 115.87(12) . . . yes
Br1 Cu1 P1 119.8(2) . . 2_554 yes
Br1 Cu1 P4 108.0(2) . . . yes
P1 Cu1 P4 128.99(10) 2_554 . . yes
P1 Mn1 P2 103.43(10) . . . yes
P1 Mn1 P4 102.57(10) . . . yes
P1 Mn1 C1 150.5(3) . . . yes
P1 Mn1 C2 123.5(3) . . . yes
P1 Mn1 C3 89.8(3) . . . yes
P1 Mn1 C4 87.7(3) . . . yes
P1 Mn1 C5 120.0(3) . . . yes
P2 Mn1 P4 102.63(10) . . . yes
P2 Mn1 C1 95.3(3) . . . yes
P2 Mn1 C2 79.2(3) . . . yes
P2 Mn1 C3 103.9(3) . . . yes
P2 Mn1 C4 140.7(3) . . . yes
P2 Mn1 C5 133.2(3) . . . yes
P4 Mn1 C1 95.3(3) . . . yes
P4 Mn1 C2 132.5(3) . . . yes
P4 Mn1 C3 147.2(3) . . . yes
P4 Mn1 C4 111.6(3) . . . yes
P4 Mn1 C5 85.1(3) . . . yes
C1 Mn1 C2 38.3(4) . . . yes
C1 Mn1 C3 63.3(4) . . . yes
C1 Mn1 C4 63.7(4) . . . yes
C1 Mn1 C5 38.0(4) . . . yes
C2 Mn1 C3 37.9(4) . . . yes
C2 Mn1 C4 63.8(4) . . . yes
C2 Mn1 C5 63.4(4) . . . yes
C3 Mn1 C4 37.8(4) . . . yes
C3 Mn1 C5 62.6(4) . . . yes
C4 Mn1 C5 37.6(4) . . . yes
P1 Mn2 P3 102.75(10) . . . yes
P1 Mn2 P4 102.44(10) . . . yes
P1 Mn2 C6 121.9(3) . . . yes
P1 Mn2 C7 150.3(3) . . . yes
P1 Mn2 C8 121.5(4) . . . yes
P1 Mn2 C9 88.7(3) . . . yes
P1 Mn2 C10 89.0(3) . . . yes
P3 Mn2 P4 102.78(10) . . . yes
P3 Mn2 C6 132.4(3) . . . yes
P3 Mn2 C7 95.5(3) . . . yes
P3 Mn2 C8 81.3(3) . . . yes
P3 Mn2 C9 106.3(3) . . . yes
P3 Mn2 C10 142.9(3) . . . yes
P4 Mn2 C6 84.0(3) . . . yes
P4 Mn2 C7 96.1(3) . . . yes
P4 Mn2 C8 134.1(4) . . . yes
P4 Mn2 C9 145.6(3) . . . yes
P4 Mn2 C10 108.8(3) . . . yes
C6 Mn2 C7 37.1(4) . . . yes
C6 Mn2 C8 62.7(4) . . . yes
C6 Mn2 C9 62.8(4) . . . yes
C6 Mn2 C10 37.3(4) . . . yes
C7 Mn2 C8 38.5(5) . . . yes
C7 Mn2 C9 63.5(4) . . . yes
C7 Mn2 C10 62.8(4) . . . yes
C8 Mn2 C9 37.4(4) . . . yes
C8 Mn2 C10 62.9(4) . . . yes
C9 Mn2 C10 38.1(4) . . . yes
P1 Mn3 P2 103.88(10) . . . yes
P1 Mn3 P3 102.95(10) . . . yes
P1 Mn3 C11 105.6(3) . . . yes
P1 Mn3 C12 143.3(3) . . . yes
P1 Mn3 C13 141.2(3) . . . yes
P1 Mn3 C14 103.2(3) . . . yes
P1 Mn3 C15 84.7(3) . . . yes
P2 Mn3 P3 103.78(10) . . . yes
P2 Mn3 C11 87.8(3) . . . yes
P2 Mn3 C12 81.9(3) . . . yes
P2 Mn3 C13 112.3(3) . . . yes
P2 Mn3 C14 144.8(3) . . . yes
P2 Mn3 C15 124.8(3) . . . yes
P3 Mn3 C11 145.5(3) . . . yes
P3 Mn3 C12 110.9(3) . . . yes
P3 Mn3 C13 82.3(3) . . . yes
P3 Mn3 C14 91.5(3) . . . yes
P3 Mn3 C15 127.7(3) . . . yes
C11 Mn3 C12 37.8(4) . . . yes
C11 Mn3 C13 63.3(4) . . . yes
C11 Mn3 C14 63.5(4) . . . yes
C11 Mn3 C15 38.7(4) . . . yes
C12 Mn3 C13 37.4(4) . . . yes
C12 Mn3 C14 63.0(4) . . . yes
C12 Mn3 C15 63.6(4) . . . yes
C13 Mn3 C14 37.9(4) . . . yes
C13 Mn3 C15 63.4(4) . . . yes
C14 Mn3 C15 37.5(4) . . . yes
P2 Mn4 P3 103.93(10) . . . yes
P2 Mn4 P4 103.31(10) . . . yes
P2 Mn4 C16 122.8(4) . . . yes
P2 Mn4 C17 87.2(3) . . . yes
P2 Mn4 C18 83.6(3) . . . yes
P2 Mn4 C19 114.8(3) . . . yes
P2 Mn4 C20 146.3(3) . . . yes
P3 Mn4 P4 103.33(10) . . . yes
P3 Mn4 C16 129.7(3) . . . yes
P3 Mn4 C17 145.0(3) . . . yes
P3 Mn4 C18 109.6(3) . . . yes
P3 Mn4 C19 82.1(3) . . . yes
P3 Mn4 C20 92.5(3) . . . yes
P4 Mn4 C16 84.4(3) . . . yes
P4 Mn4 C17 106.2(3) . . . yes
P4 Mn4 C18 143.6(3) . . . yes
P4 Mn4 C19 139.1(3) . . . yes
P4 Mn4 C20 101.2(3) . . . yes
C16 Mn4 C17 38.0(4) . . . yes
C16 Mn4 C18 62.9(4) . . . yes
C16 Mn4 C19 63.1(4) . . . yes
C16 Mn4 C20 37.9(4) . . . yes
C17 Mn4 C18 37.8(4) . . . yes
C17 Mn4 C19 63.3(4) . . . yes
C17 Mn4 C20 63.7(4) . . . yes
C18 Mn4 C19 37.3(4) . . . yes
C18 Mn4 C20 63.0(4) . . . yes
C19 Mn4 C20 37.9(4) . . . yes
Cu1 P1 Mn1 130.51(12) 2_555 . . yes
Cu1 P1 Mn2 133.41(12) 2_555 . . yes
Cu1 P1 Mn3 141.04(12) 2_555 . . yes
Mn1 P1 Mn2 75.81(9) . . . yes
Mn1 P1 Mn3 74.74(8) . . . yes
Mn2 P1 Mn3 75.42(9) . . . yes
Mn1 P2 Mn3 74.56(8) . . . yes
Mn1 P2 Mn4 74.97(9) . . . yes
Mn3 P2 Mn4 74.41(9) . . . yes
Mn2 P3 Mn3 75.10(8) . . . yes
Mn2 P3 Mn4 75.01(9) . . . yes
Mn3 P3 Mn4 74.10(9) . . . yes
Cu1 P4 Mn1 140.71(12) . . . yes
Cu1 P4 Mn2 126.31(12) . . . yes
Cu1 P4 Mn4 136.92(11) . . . yes
Mn1 P4 Mn2 75.84(8) . . . yes
Mn1 P4 Mn4 75.30(8) . . . yes
Mn2 P4 Mn4 75.41(8) . . . yes
Mn1 C1 C2 71.4(5) . . . yes
Mn1 C1 C5 71.6(5) . . . yes
Mn1 C1 H1 123.00 . . . no
C2 C1 C5 107.7(9) . . . no
C2 C1 H1 126.00 . . . no
C5 C1 H1 126.00 . . . no
Mn1 C2 C1 70.3(5) . . . yes
Mn1 C2 C3 70.6(5) . . . yes
Mn1 C2 H2 124.00 . . . no
C1 C2 C3 106.7(8) . . . no
C1 C2 H2 127.00 . . . no
C3 C2 H2 127.00 . . . no
Mn1 C3 C2 71.6(5) . . . yes
Mn1 C3 C4 71.7(5) . . . yes
Mn1 C3 H3 123.00 . . . no
C2 C3 C4 109.7(9) . . . no
C2 C3 H3 125.00 . . . no
C4 C3 H3 125.00 . . . no
Mn1 C4 C3 70.5(5) . . . yes
Mn1 C4 C5 71.1(5) . . . yes
Mn1 C4 H4 123.00 . . . no
C3 C4 C5 106.9(8) . . . no
C3 C4 H4 127.00 . . . no
C5 C4 H4 127.00 . . . no
Mn1 C5 C1 70.4(5) . . . yes
Mn1 C5 C4 71.3(6) . . . yes
Mn1 C5 H5 124.00 . . . no
C1 C5 C4 109.0(9) . . . no
C1 C5 H5 126.00 . . . no
C4 C5 H5 126.00 . . . no
Mn2 C6 C7 70.8(7) . . . yes
Mn2 C6 C10 71.3(6) . . . yes
Mn2 C6 H6 124.00 . . . no
C7 C6 C10 109.5(10) . . . no
C7 C6 H6 125.00 . . . no
C10 C6 H6 125.00 . . . no
Mn2 C7 C6 72.1(6) . . . yes
Mn2 C7 C8 71.1(7) . . . yes
Mn2 C7 H7 122.00 . . . no
C6 C7 C8 107.4(10) . . . no
C6 C7 H7 126.00 . . . no
C8 C7 H7 126.00 . . . no
Mn2 C8 C7 70.4(7) . . . yes
Mn2 C8 C9 70.5(6) . . . yes
Mn2 C8 H8 124.00 . . . no
C7 C8 C9 107.4(10) . . . no
C7 C8 H8 126.00 . . . no
C9 C8 H8 126.00 . . . no
Mn2 C9 C8 72.1(6) . . . yes
Mn2 C9 C10 72.0(6) . . . yes
Mn2 C9 H9 122.00 . . . no
C8 C9 C10 108.5(9) . . . no
C8 C9 H9 126.00 . . . no
C10 C9 H9 126.00 . . . no
Mn2 C10 C6 71.4(6) . . . yes
Mn2 C10 C9 69.9(5) . . . yes
Mn2 C10 H10 124.00 . . . no
C6 C10 C9 107.2(9) . . . no
C6 C10 H10 126.00 . . . no
C9 C10 H10 126.00 . . . no
Mn3 C11 C12 72.4(6) . . . yes
Mn3 C11 C15 71.5(6) . . . yes
Mn3 C11 H11 122.00 . . . no
C12 C11 C15 108.0(9) . . . no
C12 C11 H11 126.00 . . . no
C15 C11 H11 126.00 . . . no
Mn3 C12 C11 69.9(6) . . . yes
Mn3 C12 C13 71.1(6) . . . yes
Mn3 C12 H12 125.00 . . . no
C11 C12 C13 108.3(9) . . . no
C11 C12 H12 126.00 . . . no
C13 C12 H12 126.00 . . . no
Mn3 C13 C12 71.5(6) . . . yes
Mn3 C13 C14 70.4(6) . . . yes
Mn3 C13 H13 124.00 . . . no
C12 C13 C14 107.7(9) . . . no
C12 C13 H13 126.00 . . . no
C14 C13 H13 126.00 . . . no
Mn3 C14 C13 71.6(6) . . . yes
Mn3 C14 C15 71.7(6) . . . yes
Mn3 C14 H14 123.00 . . . no
C13 C14 C15 109.2(9) . . . no
C13 C14 H14 125.00 . . . no
C15 C14 H14 125.00 . . . no
Mn3 C15 C11 69.8(6) . . . yes
Mn3 C15 C14 70.8(5) . . . yes
Mn3 C15 H15 124.00 . . . no
C11 C15 C14 106.8(9) . . . no
C11 C15 H15 127.00 . . . no
C14 C15 H15 127.00 . . . no
Mn4 C16 C17 70.8(6) . . . yes
Mn4 C16 C20 70.5(7) . . . yes
Mn4 C16 H16 124.00 . . . no
C17 C16 C20 108.2(10) . . . no
C17 C16 H16 126.00 . . . no
C20 C16 H16 126.00 . . . no
Mn4 C17 C16 71.2(6) . . . yes
Mn4 C17 C18 71.6(6) . . . yes
Mn4 C17 H17 122.00 . . . no
C16 C17 C18 107.2(10) . . . no
C16 C17 H17 126.00 . . . no
C18 C17 H17 126.00 . . . no
Mn4 C18 C17 70.6(5) . . . yes
Mn4 C18 C19 71.2(5) . . . yes
Mn4 C18 H18 124.00 . . . no
C17 C18 C19 108.9(9) . . . no
C17 C18 H18 126.00 . . . no
C19 C18 H18 125.00 . . . no
Mn4 C19 C18 71.5(5) . . . yes
Mn4 C19 C20 70.3(6) . . . yes
Mn4 C19 H19 124.00 . . . no
C18 C19 C20 107.9(9) . . . no
C18 C19 H19 126.00 . . . no
C20 C19 H19 126.00 . . . no
Mn4 C20 C16 71.6(6) . . . yes
Mn4 C20 C19 71.8(6) . . . yes
Mn4 C20 H20 122.00 . . . no
C16 C20 C19 107.9(10) . . . no
C16 C20 H20 126.00 . . . no
C19 C20 H20 126.00 . . . no

loop_
_geom_bond_atom_site_label_1
_geom_bond_atom_site_label_2
_geom_bond_distance
_geom_bond_site_symmetry_1
_geom_bond_site_symmetry_2
_geom_bond_publ_flag
Br2 Cu1 2.324(4) . . yes
Cu1 P1 2.248(3) . 2_554 yes
Cu1 P4 2.252(3) . . yes
Mn1 P1 2.231(3) . . yes
Mn1 P2 2.238(3) . . yes
Mn1 P4 2.229(3) . . yes
Mn1 C1 2.159(9) . . yes
Mn1 C2 2.174(9) . . yes
Mn1 C3 2.160(9) . . yes
Mn1 C4 2.176(9) . . yes
Mn1 C5 2.174(10) . . yes
Mn2 P1 2.231(3) . . yes
Mn2 P3 2.238(3) . . yes
Mn2 P4 2.233(3) . . yes
Mn2 C6 2.187(11) . . yes
Mn2 C7 2.171(12) . . yes
Mn2 C8 2.180(12) . . yes
Mn2 C9 2.159(10) . . yes
Mn2 C10 2.186(9) . . yes
Mn3 P1 2.226(2) . . yes
Mn3 P2 2.229(3) . . yes
Mn3 P3 2.237(3) . . yes
Mn3 C11 2.154(10) . . yes
Mn3 C12 2.187(10) . . yes
Mn3 C13 2.181(11) . . yes
Mn3 C14 2.165(9) . . yes
Mn3 C15 2.177(10) . . yes
Mn4 P2 2.227(3) . . yes
Mn4 P3 2.235(3) . . yes
Mn4 P4 2.219(3) . . yes
Mn4 C16 2.170(11) . . yes
Mn4 C17 2.165(11) . . yes
Mn4 C18 2.179(9) . . yes
Mn4 C19 2.176(9) . . yes
Mn4 C20 2.157(11) . . yes
Br1 Cu1 2.372(8) . . yes
C1 C2 1.420(15) . . no
C1 C5 1.411(13) . . no
C1 H1 0.9300 . . no
C2 C3 1.406(14) . . no
C2 H2 0.9300 . . no
C3 C4 1.403(14) . . no
C3 H3 0.9300 . . no
C4 C5 1.401(14) . . no
C4 H4 0.9300 . . no
C5 H5 0.9300 . . no
C6 C7 1.385(16) . . no
C6 C10 1.397(15) . . no
C6 H6 0.9300 . . no
C7 C8 1.434(19) . . no
C7 H7 0.9300 . . no
C8 C9 1.391(15) . . no
C8 H8 0.9300 . . no
C9 C10 1.418(14) . . no
C9 H9 0.9300 . . no
C10 H10 0.9300 . . no
C11 C12 1.405(14) . . no
C11 C15 1.436(14) . . no
C11 H11 0.9300 . . no
C12 C13 1.402(16) . . no
C12 H12 0.9300 . . no
C13 C14 1.413(14) . . no
C13 H13 0.9300 . . no
C14 C15 1.395(14) . . no
C14 H14 0.9300 . . no
C15 H15 0.9300 . . no
C16 C17 1.411(17) . . no
C16 C20 1.406(17) . . no
C16 H16 0.9300 . . no
C17 C18 1.408(15) . . no
C17 H17 0.9300 . . no
C18 C19 1.394(16) . . no
C18 H18 0.9300 . . no
C19 C20 1.408(15) . . no
C19 H19 0.9300 . . no
C20 H20 0.9300 . . no

loop_
_geom_hbond_atom_site_label_D
_geom_hbond_atom_site_label_H
_geom_hbond_atom_site_label_A
_geom_hbond_distance_DH
_geom_hbond_distance_HA
_geom_hbond_distance_DA
_geom_hbond_angle_DHA
_geom_hbond_site_symmetry_A
_geom_hbond_publ_flag
C10 H10 Br2 0.9300 2.8400 3.702(11) 155.00 2_555 yes
C16 H16 Br2 0.9300 2.6700 3.491(12) 148.00 . yes

loop_
_geom_torsion_atom_site_label_1
_geom_torsion_atom_site_label_2
_geom_torsion_atom_site_label_3
_geom_torsion_atom_site_label_4
_geom_torsion
_geom_torsion_site_symmetry_1
_geom_torsion_site_symmetry_2
_geom_torsion_site_symmetry_3
_geom_torsion_site_symmetry_4
_geom_torsion_publ_flag
Br2 Cu1 P1 Mn1 67.3(2) 2_555 2_555 . . no
Br2 Cu1 P1 Mn2 -44.1(3) 2_555 2_555 . . no
Br2 Cu1 P1 Mn3 -172.3(2) 2_555 2_555 . . no
Br2 Cu1 P4 Mn1 140.9(2) . . . . no
Br2 Cu1 P4 Mn2 -104.3(2) . . . . no
Br2 Cu1 P4 Mn4 4.9(3) . . . . no
Mn1 C1 C2 C3 -61.5(7) . . . . no
Mn1 C1 C5 C4 61.2(7) . . . . no
Mn1 C2 C3 C4 -61.9(7) . . . . no
Mn1 C3 C4 C5 -62.2(7) . . . . no
Mn1 C4 C5 C1 -60.6(7) . . . . no
Mn2 C6 C7 C8 62.8(8) . . . . no
Mn2 C6 C10 C9 -61.1(7) . . . . no
Mn2 C7 C8 C9 61.1(8) . . . . no
Mn2 C8 C9 C10 63.2(7) . . . . no
Mn2 C9 C10 C6 62.1(7) . . . . no
Mn3 C11 C12 C13 -61.0(8) . . . . no
Mn3 C11 C15 C14 61.5(7) . . . . no
Mn3 C12 C13 C14 -61.5(7) . . . . no
Mn3 C13 C14 C15 -62.2(7) . . . . no
Mn3 C14 C15 C11 -60.9(7) . . . . no
Mn4 C16 C17 C18 63.0(7) . . . . no
Mn4 C16 C20 C19 -63.0(7) . . . . no
Mn4 C17 C18 C19 61.2(7) . . . . no
Mn4 C18 C19 C20 61.2(7) . . . . no
Mn4 C19 C20 C16 62.9(7) . . . . no
P1 Cu1 P4 Mn1 -37.5(2) 2_554 . . . no
P1 Cu1 P4 Mn2 77.26(18) 2_554 . . . no
P1 Cu1 P4 Mn4 -173.59(14) 2_554 . . . no
P1 Mn1 P2 Mn3 14.05(10) . . . . no
P1 Mn1 P2 Mn4 91.65(10) . . . . no
P1 Mn1 P4 Cu1 117.03(18) . . . . no
P1 Mn1 P4 Mn2 -13.96(9) . . . . no
P1 Mn1 P4 Mn4 -92.28(9) . . . . no
P1 Mn1 C1 C2 64.4(8) . . . . no
P1 Mn1 C1 C5 -52.3(8) . . . . no
P1 Mn1 C2 C1 -147.8(5) . . . . no
P1 Mn1 C2 C3 -31.0(7) . . . . no
P1 Mn1 C3 C2 154.5(6) . . . . no
P1 Mn1 C3 C4 -86.5(5) . . . . no
P1 Mn1 C4 C3 92.7(5) . . . . no
P1 Mn1 C4 C5 -150.8(6) . . . . no
P1 Mn1 C5 C1 153.2(5) . . . . no
P1 Mn1 C5 C4 34.3(6) . . . . no
P1 Mn2 P3 Mn3 -14.81(10) . . . . no
P1 Mn2 P3 Mn4 -91.97(10) . . . . no
P1 Mn2 P4 Cu1 -129.67(13) . . . . no
P1 Mn2 P4 Mn1 13.95(9) . . . . no
P1 Mn2 P4 Mn4 92.14(9) . . . . no
P1 Mn2 C6 C7 -150.7(6) . . . . no
P1 Mn2 C6 C10 -31.4(7) . . . . no
P1 Mn2 C7 C6 56.8(10) . . . . no
P1 Mn2 C7 C8 -59.5(10) . . . . no
P1 Mn2 C8 C7 149.9(5) . . . . no
P1 Mn2 C8 C9 32.3(8) . . . . no
P1 Mn2 C9 C8 -152.9(7) . . . . no
P1 Mn2 C9 C10 90.0(5) . . . . no
P1 Mn2 C10 C6 153.8(6) . . . . no
P1 Mn2 C10 C9 -89.2(5) . . . . no
P1 Mn3 P2 Mn1 -14.11(10) . . . . no
P1 Mn3 P2 Mn4 -92.44(9) . . . . no
P1 Mn3 P3 Mn2 14.86(10) . . . . no
P1 Mn3 P3 Mn4 93.17(9) . . . . no
P1 Mn3 C11 C12 176.6(5) . . . . no
P1 Mn3 C11 C15 59.9(6) . . . . no
P1 Mn3 C12 C11 -5.6(9) . . . . no
P1 Mn3 C12 C13 113.1(6) . . . . no
P1 Mn3 C13 C12 -118.7(6) . . . . no
P1 Mn3 C13 C14 -1.4(9) . . . . no
P1 Mn3 C14 C13 179.1(6) . . . . no
P1 Mn3 C14 C15 -62.6(6) . . . . no
P1 Mn3 C15 C11 -123.2(6) . . . . no
P1 Mn3 C15 C14 119.8(6) . . . . no
P2 Mn1 P1 Cu1 131.74(14) . . . 2_555 no
P2 Mn1 P1 Mn2 -92.51(10) . . . . no
P2 Mn1 P1 Mn3 -14.05(10) . . . . no
P2 Mn1 P4 Cu1 -135.88(17) . . . . no
P2 Mn1 P4 Mn2 93.13(10) . . . . no
P2 Mn1 P4 Mn4 14.80(10) . . . . no
P2 Mn1 C1 C2 -65.1(6) . . . . no
P2 Mn1 C1 C5 178.3(5) . . . . no
P2 Mn1 C2 C1 113.2(6) . . . . no
P2 Mn1 C2 C3 -130.1(6) . . . . no
P2 Mn1 C3 C2 50.7(6) . . . . no
P2 Mn1 C3 C4 169.7(5) . . . . no
P2 Mn1 C4 C3 -15.9(8) . . . . no
P2 Mn1 C4 C5 100.7(6) . . . . no
P2 Mn1 C5 C1 -2.4(7) . . . . no
P2 Mn1 C5 C4 -121.4(5) . . . . no
P2 Mn3 P1 Cu1 -123.04(19) . . . 2_555 no
P2 Mn3 P1 Mn1 14.14(10) . . . . no
P2 Mn3 P1 Mn2 93.09(10) . . . . no
P2 Mn3 P3 Mn2 -93.19(9) . . . . no
P2 Mn3 P3 Mn4 -14.87(9) . . . . no
P2 Mn3 C11 C12 -79.7(6) . . . . no
P2 Mn3 C11 C15 163.7(6) . . . . no
P2 Mn3 C12 C11 96.9(6) . . . . no
P2 Mn3 C12 C13 -144.5(6) . . . . no
P2 Mn3 C13 C12 38.4(6) . . . . no
P2 Mn3 C13 C14 155.8(5) . . . . no
P2 Mn3 C14 C13 -41.3(8) . . . . no
P2 Mn3 C14 C15 77.0(7) . . . . no
P2 Mn3 C15 C11 -19.9(7) . . . . no
P2 Mn3 C15 C14 -136.9(5) . . . . no
P2 Mn4 P3 Mn2 93.33(9) . . . . no
P2 Mn4 P3 Mn3 14.90(9) . . . . no
P2 Mn4 P4 Cu1 138.08(16) . . . . no
P2 Mn4 P4 Mn1 -14.92(10) . . . . no
P2 Mn4 P4 Mn2 -93.79(10) . . . . no
P2 Mn4 C16 C17 23.2(7) . . . . no
P2 Mn4 C16 C20 141.4(6) . . . . no
P2 Mn4 C17 C16 -160.7(6) . . . . no
P2 Mn4 C17 C18 83.2(6) . . . . no
P2 Mn4 C18 C17 -93.7(6) . . . . no
P2 Mn4 C18 C19 147.4(6) . . . . no
P2 Mn4 C19 C18 -36.1(6) . . . . no
P2 Mn4 C19 C20 -153.8(6) . . . . no
P2 Mn4 C20 C16 -70.5(8) . . . . no
P2 Mn4 C20 C19 46.2(10) . . . . no
P3 Mn2 P1 Cu1 -134.45(15) . . . 2_555 no
P3 Mn2 P1 Mn1 92.46(10) . . . . no
P3 Mn2 P1 Mn3 14.86(10) . . . . no
P3 Mn2 P4 Cu1 123.96(13) . . . . no
P3 Mn2 P4 Mn1 -92.42(9) . . . . no
P3 Mn2 P4 Mn4 -14.23(10) . . . . no
P3 Mn2 C6 C7 6.5(8) . . . . no
P3 Mn2 C6 C10 125.8(5) . . . . no
P3 Mn2 C7 C6 -175.2(6) . . . . no
P3 Mn2 C7 C8 68.6(6) . . . . no
P3 Mn2 C8 C7 -110.4(6) . . . . no
P3 Mn2 C8 C9 132.0(7) . . . . no
P3 Mn2 C9 C8 -50.0(7) . . . . no
P3 Mn2 C9 C10 -167.1(5) . . . . no
P3 Mn2 C10 C6 -96.2(7) . . . . no
P3 Mn2 C10 C9 20.9(8) . . . . no
P3 Mn3 P1 Cu1 128.99(19) . . . 2_555 no
P3 Mn3 P1 Mn1 -93.83(10) . . . . no
P3 Mn3 P1 Mn2 -14.87(10) . . . . no
P3 Mn3 P2 Mn1 93.24(9) . . . . no
P3 Mn3 P2 Mn4 14.91(9) . . . . no
P3 Mn3 C11 C12 31.8(9) . . . . no
P3 Mn3 C11 C15 -84.9(7) . . . . no
P3 Mn3 C12 C11 -161.4(5) . . . . no
P3 Mn3 C12 C13 -42.8(6) . . . . no
P3 Mn3 C13 C12 140.2(6) . . . . no
P3 Mn3 C13 C14 -102.5(6) . . . . no
P3 Mn3 C14 C13 75.5(6) . . . . no
P3 Mn3 C14 C15 -166.2(6) . . . . no
P3 Mn3 C15 C11 134.5(5) . . . . no
P3 Mn3 C15 C14 17.5(7) . . . . no
P3 Mn4 P2 Mn1 -92.74(9) . . . . no
P3 Mn4 P2 Mn3 -14.93(9) . . . . no
P3 Mn4 P4 Cu1 -113.85(17) . . . . no
P3 Mn4 P4 Mn1 93.15(10) . . . . no
P3 Mn4 P4 Mn2 14.28(10) . . . . no
P3 Mn4 C16 C17 -131.9(5) . . . . no
P3 Mn4 C16 C20 -13.6(7) . . . . no
P3 Mn4 C17 C16 88.8(7) . . . . no
P3 Mn4 C17 C18 -27.4(9) . . . . no
P3 Mn4 C18 C17 163.7(6) . . . . no
P3 Mn4 C18 C19 44.9(6) . . . . no
P3 Mn4 C19 C18 -137.8(6) . . . . no
P3 Mn4 C19 C20 104.5(6) . . . . no
P3 Mn4 C20 C16 169.5(6) . . . . no
P3 Mn4 C20 C19 -73.7(6) . . . . no
P4 Cu1 P1 Mn1 -111.12(16) 2_555 2_555 . . no
P4 Cu1 P1 Mn2 137.50(15) 2_555 2_555 . . no
P4 Cu1 P1 Mn3 9.3(3) 2_555 2_555 . . no
P4 Mn1 P1 Cu1 -121.79(15) . . . 2_555 no
P4 Mn1 P1 Mn2 13.97(9) . . . . no
P4 Mn1 P1 Mn3 92.42(9) . . . . no
P4 Mn1 P2 Mn3 -92.38(10) . . . . no
P4 Mn1 P2 Mn4 -14.77(10) . . . . no
P4 Mn1 C1 C2 -168.3(5) . . . . no
P4 Mn1 C1 C5 75.0(5) . . . . no
P4 Mn1 C2 C1 15.9(7) . . . . no
P4 Mn1 C2 C3 132.7(5) . . . . no
P4 Mn1 C3 C2 -92.1(7) . . . . no
P4 Mn1 C3 C4 26.9(8) . . . . no
P4 Mn1 C4 C3 -164.7(5) . . . . no
P4 Mn1 C4 C5 -48.2(6) . . . . no
P4 Mn1 C5 C1 -105.1(5) . . . . no
P4 Mn1 C5 C4 135.9(6) . . . . no
P4 Mn2 P1 Cu1 119.16(15) . . . 2_555 no
P4 Mn2 P1 Mn1 -13.94(9) . . . . no
P4 Mn2 P1 Mn3 -91.54(9) . . . . no
P4 Mn2 P3 Mn3 91.32(10) . . . . no
P4 Mn2 P3 Mn4 14.16(10) . . . . no
P4 Mn2 C6 C7 108.3(7) . . . . no
P4 Mn2 C6 C10 -132.4(6) . . . . no
P4 Mn2 C7 C6 -71.7(7) . . . . no
P4 Mn2 C7 C8 172.1(6) . . . . no
P4 Mn2 C8 C7 -11.0(8) . . . . no
P4 Mn2 C8 C9 -128.7(6) . . . . no
P4 Mn2 C9 C8 96.7(8) . . . . no
P4 Mn2 C9 C10 -20.4(8) . . . . no
P4 Mn2 C10 C6 51.0(6) . . . . no
P4 Mn2 C10 C9 168.0(5) . . . . no
P4 Mn4 P2 Mn1 14.88(10) . . . . no
P4 Mn4 P2 Mn3 92.69(9) . . . . no
P4 Mn4 P3 Mn2 -14.28(10) . . . . no
P4 Mn4 P3 Mn3 -92.71(9) . . . . no
P4 Mn4 C16 C17 125.4(6) . . . . no
P4 Mn4 C16 C20 -116.3(6) . . . . no
P4 Mn4 C17 C16 -57.6(6) . . . . no
P4 Mn4 C17 C18 -173.8(6) . . . . no
P4 Mn4 C18 C17 10.1(9) . . . . no
P4 Mn4 C18 C19 -108.7(6) . . . . no
P4 Mn4 C19 C18 121.0(6) . . . . no
P4 Mn4 C19 C20 3.3(9) . . . . no
P4 Mn4 C20 C16 65.4(6) . . . . no
P4 Mn4 C20 C19 -177.8(6) . . . . no
C1 Mn1 P1 Cu1 4.0(6) . . . 2_555 no
C1 Mn1 P1 Mn2 139.7(5) . . . . no
C1 Mn1 P1 Mn3 -141.8(5) . . . . no
C1 Mn1 P2 Mn3 171.0(3) . . . . no
C1 Mn1 P2 Mn4 -111.4(3) . . . . no
C1 Mn1 P4 Cu1 -39.3(3) . . . . no
C1 Mn1 P4 Mn2 -170.3(3) . . . . no
C1 Mn1 P4 Mn4 111.4(3) . . . . no
C1 Mn1 C2 C3 116.8(9) . . . . no
C1 Mn1 C3 C2 -38.2(6) . . . . no
C1 Mn1 C3 C4 80.8(6) . . . . no
C1 Mn1 C4 C3 -79.6(6) . . . . no
C1 Mn1 C4 C5 36.9(6) . . . . no
C1 Mn1 C5 C4 -119.0(8) . . . . no
C1 C2 C3 Mn1 61.4(6) . . . . no
C1 C2 C3 C4 -0.6(11) . . . . no
C2 Mn1 P1 Cu1 46.0(4) . . . 2_555 no
C2 Mn1 P1 Mn2 -178.3(3) . . . . no
C2 Mn1 P1 Mn3 -99.8(3) . . . . no
C2 Mn1 P2 Mn3 136.2(3) . . . . no
C2 Mn1 P2 Mn4 -146.3(3) . . . . no
C2 Mn1 P4 Cu1 -49.1(4) . . . . no
C2 Mn1 P4 Mn2 179.9(4) . . . . no
C2 Mn1 P4 Mn4 101.6(4) . . . . no
C2 Mn1 C1 C5 -116.7(8) . . . . no
C2 Mn1 C3 C4 119.0(9) . . . . no
C2 Mn1 C4 C3 -36.8(6) . . . . no
C2 Mn1 C4 C5 79.8(6) . . . . no
C2 Mn1 C5 C1 38.2(6) . . . . no
C2 Mn1 C5 C4 -80.8(6) . . . . no
C2 C1 C5 Mn1 -62.7(7) . . . . no
C2 C1 C5 C4 -1.5(11) . . . . no
C2 C3 C4 Mn1 61.9(7) . . . . no
C2 C3 C4 C5 -0.4(11) . . . . no
C3 Mn1 P1 Cu1 27.5(3) . . . 2_555 no
C3 Mn1 P1 Mn2 163.3(3) . . . . no
C3 Mn1 P1 Mn3 -118.3(3) . . . . no
C3 Mn1 P2 Mn3 107.2(3) . . . . no
C3 Mn1 P2 Mn4 -175.2(3) . . . . no
C3 Mn1 P4 Cu1 7.2(6) . . . . no
C3 Mn1 P4 Mn2 -123.8(5) . . . . no
C3 Mn1 P4 Mn4 157.9(5) . . . . no
C3 Mn1 C1 C2 37.8(6) . . . . no
C3 Mn1 C1 C5 -78.9(6) . . . . no
C3 Mn1 C2 C1 -116.8(9) . . . . no
C3 Mn1 C4 C5 116.5(8) . . . . no
C3 Mn1 C5 C1 80.9(6) . . . . no
C3 Mn1 C5 C4 -38.1(6) . . . . no
C3 C4 C5 Mn1 61.8(7) . . . . no
C3 C4 C5 C1 1.2(11) . . . . no
C4 Mn1 P1 Cu1 -10.2(3) . . . 2_555 no
C4 Mn1 P1 Mn2 125.6(3) . . . . no
C4 Mn1 P1 Mn3 -156.0(3) . . . . no
C4 Mn1 P2 Mn3 117.2(4) . . . . no
C4 Mn1 P2 Mn4 -165.2(4) . . . . no
C4 Mn1 P4 Cu1 24.5(3) . . . . no
C4 Mn1 P4 Mn2 -106.5(3) . . . . no
C4 Mn1 P4 Mn4 175.2(3) . . . . no
C4 Mn1 C1 C2 80.2(6) . . . . no
C4 Mn1 C1 C5 -36.5(6) . . . . no
C4 Mn1 C2 C1 -80.1(6) . . . . no
C4 Mn1 C2 C3 36.7(6) . . . . no
C4 Mn1 C3 C2 -119.0(9) . . . . no
C4 Mn1 C5 C1 119.0(8) . . . . no
C5 Mn1 P1 Cu1 -30.3(4) . . . 2_555 no
C5 Mn1 P1 Mn2 105.5(3) . . . . no
C5 Mn1 P1 Mn3 -176.1(3) . . . . no
C5 Mn1 P2 Mn3 172.5(4) . . . . no
C5 Mn1 P2 Mn4 -109.9(4) . . . . no
C5 Mn1 P4 Cu1 -2.6(3) . . . . no
C5 Mn1 P4 Mn2 -133.6(3) . . . . no
C5 Mn1 P4 Mn4 148.1(3) . . . . no
C5 Mn1 C1 C2 116.7(8) . . . . no
C5 Mn1 C2 C1 -38.0(6) . . . . no
C5 Mn1 C2 C3 78.8(6) . . . . no
C5 Mn1 C3 C2 -81.1(6) . . . . no
C5 Mn1 C3 C4 37.9(6) . . . . no
C5 Mn1 C4 C3 -116.5(8) . . . . no
C5 C1 C2 Mn1 62.8(7) . . . . no
C5 C1 C2 C3 1.3(11) . . . . no
C6 Mn2 P1 Cu1 28.5(4) . . . 2_555 no
C6 Mn2 P1 Mn1 -104.6(3) . . . . no
C6 Mn2 P1 Mn3 177.8(3) . . . . no
C6 Mn2 P3 Mn3 -175.1(4) . . . . no
C6 Mn2 P3 Mn4 107.8(4) . . . . no
C6 Mn2 P4 Cu1 -8.2(3) . . . . no
C6 Mn2 P4 Mn1 135.4(3) . . . . no
C6 Mn2 P4 Mn4 -146.4(3) . . . . no
C6 Mn2 C7 C8 -116.2(10) . . . . no
C6 Mn2 C8 C7 37.5(6) . . . . no
C6 Mn2 C8 C9 -80.2(7) . . . . no
C6 Mn2 C9 C8 79.8(7) . . . . no
C6 Mn2 C9 C10 -37.3(6) . . . . no
C6 Mn2 C10 C9 117.0(8) . . . . no
C6 C7 C8 Mn2 -63.4(8) . . . . no
C6 C7 C8 C9 -2.4(13) . . . . no
C7 Mn2 P1 Cu1 -8.0(7) . . . 2_555 no
C7 Mn2 P1 Mn1 -141.1(7) . . . . no
C7 Mn2 P1 Mn3 141.3(7) . . . . no
C7 Mn2 P3 Mn3 -171.2(3) . . . . no
C7 Mn2 P3 Mn4 111.7(3) . . . . no
C7 Mn2 P4 Cu1 26.9(3) . . . . no
C7 Mn2 P4 Mn1 170.5(3) . . . . no
C7 Mn2 P4 Mn4 -111.3(3) . . . . no
C7 Mn2 C6 C10 119.3(9) . . . . no
C7 Mn2 C8 C9 -117.6(10) . . . . no
C7 Mn2 C9 C8 38.1(7) . . . . no
C7 Mn2 C9 C10 -79.0(6) . . . . no
C7 Mn2 C10 C6 -36.2(6) . . . . no
C7 Mn2 C10 C9 80.9(7) . . . . no
C7 C6 C10 Mn2 60.9(8) . . . . no
C7 C6 C10 C9 -0.3(12) . . . . no
C7 C8 C9 Mn2 -61.0(8) . . . . no
C7 C8 C9 C10 2.2(12) . . . . no
C8 Mn2 P1 Cu1 -46.9(4) . . . 2_555 no
C8 Mn2 P1 Mn1 180.0(4) . . . . no
C8 Mn2 P1 Mn3 102.4(4) . . . . no
C8 Mn2 P3 Mn3 -135.3(4) . . . . no
C8 Mn2 P3 Mn4 147.5(4) . . . . no
C8 Mn2 P4 Cu1 33.8(5) . . . . no
C8 Mn2 P4 Mn1 177.4(4) . . . . no
C8 Mn2 P4 Mn4 -104.4(4) . . . . no
C8 Mn2 C6 C7 -38.9(7) . . . . no
C8 Mn2 C6 C10 80.4(7) . . . . no
C8 Mn2 C7 C6 116.2(10) . . . . no
C8 Mn2 C9 C10 -117.1(9) . . . . no
C8 Mn2 C10 C6 -79.7(7) . . . . no
C8 Mn2 C10 C9 37.4(6) . . . . no
C8 C9 C10 Mn2 -63.3(8) . . . . no
C8 C9 C10 C6 -1.3(12) . . . . no
C9 Mn2 P1 Cu1 -28.0(3) . . . 2_555 no
C9 Mn2 P1 Mn1 -161.1(3) . . . . no
C9 Mn2 P1 Mn3 121.3(3) . . . . no
C9 Mn2 P3 Mn3 -107.2(3) . . . . no
C9 Mn2 P3 Mn4 175.6(3) . . . . no
C9 Mn2 P4 Cu1 -23.3(5) . . . . no
C9 Mn2 P4 Mn1 120.3(5) . . . . no
C9 Mn2 P4 Mn4 -161.5(5) . . . . no
C9 Mn2 C6 C7 -81.2(7) . . . . no
C9 Mn2 C6 C10 38.1(6) . . . . no
C9 Mn2 C7 C6 79.3(7) . . . . no
C9 Mn2 C7 C8 -37.0(6) . . . . no
C9 Mn2 C8 C7 117.6(10) . . . . no
C9 Mn2 C10 C6 -117.0(8) . . . . no
C10 Mn2 P1 Cu1 10.1(3) . . . 2_555 no
C10 Mn2 P1 Mn1 -123.0(3) . . . . no
C10 Mn2 P1 Mn3 159.4(3) . . . . no
C10 Mn2 P3 Mn3 -120.5(4) . . . . no
C10 Mn2 P3 Mn4 162.4(4) . . . . no
C10 Mn2 P4 Cu1 -36.4(3) . . . . no
C10 Mn2 P4 Mn1 107.2(3) . . . . no
C10 Mn2 P4 Mn4 -174.6(3) . . . . no
C10 Mn2 C6 C7 -119.3(9) . . . . no
C10 Mn2 C7 C6 36.4(6) . . . . no
C10 Mn2 C7 C8 -79.8(7) . . . . no
C10 Mn2 C8 C7 79.6(7) . . . . no
C10 Mn2 C8 C9 -38.1(6) . . . . no
C10 Mn2 C9 C8 117.1(9) . . . . no
C10 C6 C7 Mn2 -61.2(8) . . . . no
C10 C6 C7 C8 1.6(13) . . . . no
C11 Mn3 P1 Cu1 -31.4(3) . . . 2_555 no
C11 Mn3 P1 Mn1 105.8(3) . . . . no
C11 Mn3 P1 Mn2 -175.3(3) . . . . no
C11 Mn3 P2 Mn1 -119.7(3) . . . . no
C11 Mn3 P2 Mn4 162.0(3) . . . . no
C11 Mn3 P3 Mn2 160.1(5) . . . . no
C11 Mn3 P3 Mn4 -121.6(5) . . . . no
C11 Mn3 C12 C13 118.6(9) . . . . no
C11 Mn3 C13 C12 -37.0(6) . . . . no
C11 Mn3 C13 C14 80.4(6) . . . . no
C11 Mn3 C14 C13 -79.8(7) . . . . no
C11 Mn3 C14 C15 38.5(6) . . . . no
C11 Mn3 C15 C14 -117.0(8) . . . . no
C11 C12 C13 Mn3 60.2(7) . . . . no
C11 C12 C13 C14 -1.2(12) . . . . no
C12 Mn3 P1 Cu1 -27.9(6) . . . 2_555 no
C12 Mn3 P1 Mn1 109.3(5) . . . . no
C12 Mn3 P1 Mn2 -171.8(5) . . . . no
C12 Mn3 P2 Mn1 -157.1(3) . . . . no
C12 Mn3 P2 Mn4 124.5(3) . . . . no
C12 Mn3 P3 Mn2 -179.7(3) . . . . no
C12 Mn3 P3 Mn4 -101.4(3) . . . . no
C12 Mn3 C11 C15 -116.6(9) . . . . no
C12 Mn3 C13 C14 117.4(9) . . . . no
C12 Mn3 C14 C13 -37.3(6) . . . . no
C12 Mn3 C14 C15 81.0(6) . . . . no
C12 Mn3 C15 C11 37.7(6) . . . . no
C12 Mn3 C15 C14 -79.3(6) . . . . no
C12 C11 C15 Mn3 -63.6(7) . . . . no
C12 C11 C15 C14 -2.1(11) . . . . no
C12 C13 C14 Mn3 62.2(7) . . . . no
C12 C13 C14 C15 -0.1(12) . . . . no
C13 Mn3 P1 Cu1 35.2(6) . . . 2_555 no
C13 Mn3 P1 Mn1 172.4(5) . . . . no
C13 Mn3 P1 Mn2 -108.7(5) . . . . no
C13 Mn3 P2 Mn1 -179.6(3) . . . . no
C13 Mn3 P2 Mn4 102.1(3) . . . . no
C13 Mn3 P3 Mn2 155.7(3) . . . . no
C13 Mn3 P3 Mn4 -126.0(3) . . . . no
C13 Mn3 C11 C12 36.7(6) . . . . no
C13 Mn3 C11 C15 -80.0(6) . . . . no
C13 Mn3 C12 C11 -118.6(9) . . . . no
C13 Mn3 C14 C15 118.3(9) . . . . no
C13 Mn3 C15 C11 79.7(6) . . . . no
C13 Mn3 C15 C14 -37.3(6) . . . . no
C13 C14 C15 Mn3 62.2(7) . . . . no
C13 C14 C15 C11 1.3(11) . . . . no
C14 Mn3 P1 Cu1 34.3(3) . . . 2_555 no
C14 Mn3 P1 Mn1 171.5(3) . . . . no
C14 Mn3 P1 Mn2 -109.5(3) . . . . no
C14 Mn3 P2 Mn1 -153.6(5) . . . . no
C14 Mn3 P2 Mn4 128.1(5) . . . . no
C14 Mn3 P3 Mn2 118.8(3) . . . . no
C14 Mn3 P3 Mn4 -162.9(3) . . . . no
C14 Mn3 C11 C12 79.3(6) . . . . no
C14 Mn3 C11 C15 -37.3(6) . . . . no
C14 Mn3 C12 C11 -80.8(6) . . . . no
C14 Mn3 C12 C13 37.8(6) . . . . no
C14 Mn3 C13 C12 -117.4(9) . . . . no
C14 Mn3 C15 C11 117.0(8) . . . . no
C15 Mn3 P1 Cu1 1.5(3) . . . 2_555 no
C15 Mn3 P1 Mn1 138.7(3) . . . . no
C15 Mn3 P1 Mn2 -142.4(3) . . . . no
C15 Mn3 P2 Mn1 -107.3(3) . . . . no
C15 Mn3 P2 Mn4 174.3(3) . . . . no
C15 Mn3 P3 Mn2 108.2(3) . . . . no
C15 Mn3 P3 Mn4 -173.5(3) . . . . no
C15 Mn3 C11 C12 116.6(9) . . . . no
C15 Mn3 C12 C11 -38.6(6) . . . . no
C15 Mn3 C12 C13 80.0(6) . . . . no
C15 Mn3 C13 C12 -80.5(6) . . . . no
C15 Mn3 C13 C14 36.8(6) . . . . no
C15 Mn3 C14 C13 -118.3(9) . . . . no
C15 C11 C12 Mn3 63.0(7) . . . . no
C15 C11 C12 C13 2.0(12) . . . . no
C16 Mn4 P2 Mn1 106.8(3) . . . . no
C16 Mn4 P2 Mn3 -175.4(3) . . . . no
C16 Mn4 P3 Mn2 -108.1(4) . . . . no
C16 Mn4 P3 Mn3 173.5(3) . . . . no
C16 Mn4 P4 Cu1 15.6(4) . . . . no
C16 Mn4 P4 Mn1 -137.4(3) . . . . no
C16 Mn4 P4 Mn2 143.8(3) . . . . no
C16 Mn4 C17 C18 -116.2(9) . . . . no
C16 Mn4 C18 C17 38.4(7) . . . . no
C16 Mn4 C18 C19 -80.5(7) . . . . no
C16 Mn4 C19 C18 79.7(7) . . . . no
C16 Mn4 C19 C20 -38.0(7) . . . . no
C16 Mn4 C20 C19 116.8(9) . . . . no
C16 C17 C18 Mn4 -62.8(7) . . . . no
C16 C17 C18 C19 -1.6(11) . . . . no
C17 Mn4 P2 Mn1 120.8(3) . . . . no
C17 Mn4 P2 Mn3 -161.4(3) . . . . no
C17 Mn4 P3 Mn2 -161.2(5) . . . . no
C17 Mn4 P3 Mn3 120.4(5) . . . . no
C17 Mn4 P4 Cu1 47.1(4) . . . . no
C17 Mn4 P4 Mn1 -105.9(3) . . . . no
C17 Mn4 P4 Mn2 175.3(3) . . . . no
C17 Mn4 C16 C20 118.3(8) . . . . no
C17 Mn4 C18 C19 -118.9(9) . . . . no
C17 Mn4 C19 C18 36.9(6) . . . . no
C17 Mn4 C19 C20 -80.7(7) . . . . no
C17 Mn4 C20 C16 -37.2(6) . . . . no
C17 Mn4 C20 C19 79.6(7) . . . . no
C17 C16 C20 Mn4 61.1(7) . . . . no
C17 C16 C20 C19 -1.9(11) . . . . no
C17 C18 C19 Mn4 -60.8(7) . . . . no
C17 C18 C19 C20 0.4(11) . . . . no
C18 Mn4 P2 Mn1 158.6(3) . . . . no
C18 Mn4 P2 Mn3 -123.6(3) . . . . no
C18 Mn4 P3 Mn2 -178.6(3) . . . . no
C18 Mn4 P3 Mn3 103.0(3) . . . . no
C18 Mn4 P4 Cu1 40.7(6) . . . . no
C18 Mn4 P4 Mn1 -112.3(5) . . . . no
C18 Mn4 P4 Mn2 168.8(5) . . . . no
C18 Mn4 C16 C17 -38.2(6) . . . . no
C18 Mn4 C16 C20 80.1(7) . . . . no
C18 Mn4 C17 C16 116.2(9) . . . . no
C18 Mn4 C19 C20 -117.7(9) . . . . no
C18 Mn4 C20 C16 -79.7(7) . . . . no
C18 Mn4 C20 C19 37.1(6) . . . . no
C18 C19 C20 Mn4 -61.9(7) . . . . no
C18 C19 C20 C16 0.9(11) . . . . no
C19 Mn4 P2 Mn1 179.7(3) . . . . no
C19 Mn4 P2 Mn3 -102.5(3) . . . . no
C19 Mn4 P3 Mn2 -153.0(3) . . . . no
C19 Mn4 P3 Mn3 128.6(3) . . . . no
C19 Mn4 P4 Cu1 -20.6(5) . . . . no
C19 Mn4 P4 Mn1 -173.6(4) . . . . no
C19 Mn4 P4 Mn2 107.5(5) . . . . no
C19 Mn4 C16 C17 -80.3(6) . . . . no
C19 Mn4 C16 C20 38.0(6) . . . . no
C19 Mn4 C17 C16 79.7(6) . . . . no
C19 Mn4 C17 C18 -36.5(6) . . . . no
C19 Mn4 C18 C17 118.9(9) . . . . no
C19 Mn4 C20 C16 -116.8(9) . . . . no
C20 Mn4 P2 Mn1 150.4(6) . . . . no
C20 Mn4 P2 Mn3 -131.8(6) . . . . no
C20 Mn4 P3 Mn2 -116.4(3) . . . . no
C20 Mn4 P3 Mn3 165.2(3) . . . . no
C20 Mn4 P4 Cu1 -18.5(4) . . . . no
C20 Mn4 P4 Mn1 -171.5(3) . . . . no
C20 Mn4 P4 Mn2 109.6(3) . . . . no
C20 Mn4 C16 C17 -118.3(8) . . . . no
C20 Mn4 C17 C16 37.1(6) . . . . no
C20 Mn4 C17 C18 -79.1(7) . . . . no
C20 Mn4 C18 C17 81.2(7) . . . . no
C20 Mn4 C18 C19 -37.7(6) . . . . no
C20 Mn4 C19 C18 117.7(9) . . . . no
C20 C16 C17 Mn4 -60.9(7) . . . . no
C20 C16 C17 C18 2.1(11) . . . . no
